data_7243858
loop_
_publ_author_name
'Niu, Mengyu'
'Yang, Xiaoping'
'Ma, Yanan'
'Wang, Chengri'
'Schipper, Desmond'

_publ_section_title
;
 NIR luminescent detection of quercetin based on an octanuclear
 Zn(ii)--Nd(iii) salen nanocluster
;
_journal_issue 57
_journal_name_full 'RSC Advances'
_journal_page_first 35893
_journal_page_last 35897
_journal_paper_doi 10.1039/D1RA06494K
_journal_volume 11
_journal_year 2021
_chemical_formula_sum 'C97 H86 N10 Nd2 O32 Zn6'
_chemical_formula_weight 2584.46
_chemical_name_systematic cluster-1
_chemical_properties_physical Heat-sensitive
_space_group_IT_number 14
_space_group_name_Hall '-P 2yn'
_space_group_name_H-M_alt 'P 1 21/n 1'
_symmetry_cell_setting monoclinic
_symmetry_space_group_name_H-M 'P 1 21/n 1'
_atom_sites_solution_hydrogens geom
_atom_sites_solution_primary direct
_atom_sites_solution_secondary difmap
_audit_creation_method SHELXL-97
_audit_update_record
;
2021-08-09 deposited with the CCDC.	2021-11-01 downloaded from the CCDC.
;
_cell_angle_alpha 90.00
_cell_angle_beta 94.941(13)
_cell_angle_gamma 90.00
_cell_formula_units_Z 4
_cell_length_a 20.327(15)
_cell_length_b 23.139(16)
_cell_length_c 25.376(19)
_cell_measurement_reflns_used 2296
_cell_measurement_temperature 190(1)
_cell_measurement_theta_max 28.9877
_cell_measurement_theta_min 1.2908
_cell_volume 11891(15)
_computing_cell_refinement 'Collect software, Nonius B.V. 1998'
_computing_data_collection 'Collect software, Nonius B.V. 1998'
_computing_data_reduction
;
DENZO and Scalepack (Otwinoski and Minor, 1997)
;
_computing_molecular_graphics 'XP SHELXTL/PC, Siemens Analytical'
_computing_structure_refinement 'XL SHELXTL/PC, Siemens Analytical'
_computing_structure_solution
;

SIR97 - Altomare A., Burla M.C., Camalli M., Cascarano G.L., Giacovazzo C., 
Guagliardi A., Moliterni A.G.G., Polidori G.,Spagna R.
;
_diffrn_ambient_temperature 190(1)
_diffrn_detector_area_resol_mean 13.6612
_diffrn_measured_fraction_theta_full 0.989
_diffrn_measured_fraction_theta_max 0.989
_diffrn_measurement_device_type 'Mercury2 (2x2 bin mode)'
_diffrn_measurement_method dtprofit.ref
_diffrn_radiation_monochromator graphite
_diffrn_radiation_source 'fine-focus sealed tube'
_diffrn_radiation_type MoK\a
_diffrn_radiation_wavelength 0.71073
_diffrn_reflns_av_R_equivalents 0.1156
_diffrn_reflns_av_sigmaI/netI 0.1977
_diffrn_reflns_limit_h_max 10
_diffrn_reflns_limit_h_min -24
_diffrn_reflns_limit_k_max 27
_diffrn_reflns_limit_k_min -26
_diffrn_reflns_limit_l_max 30
_diffrn_reflns_limit_l_min -30
_diffrn_reflns_number 35856
_diffrn_reflns_theta_full 25.00
_diffrn_reflns_theta_max 25.00
_diffrn_reflns_theta_min 1.84
_exptl_absorpt_coefficient_mu 2.118
_exptl_absorpt_correction_T_max 1.0000
_exptl_absorpt_correction_T_min 0.7655
_exptl_absorpt_correction_type multi-scan
_exptl_absorpt_process_details 'DENZO and Scalepack (Otwinoski and Minor, 1997)'
_exptl_crystal_colour Yellow
_exptl_crystal_density_diffrn 1.444
_exptl_crystal_density_method 'not measured'
_exptl_crystal_description Block
_exptl_crystal_F_000 5176
_exptl_crystal_preparation Luminescent
_exptl_crystal_recrystallization_method 'Vapour deposition'
_exptl_crystal_size_max 0.18
_exptl_crystal_size_mid 0.12
_exptl_crystal_size_min 0.10
_refine_diff_density_max 3.127
_refine_diff_density_min -2.951
_refine_diff_density_rms 0.279
_refine_ls_extinction_method none
_refine_ls_goodness_of_fit_ref 1.163
_refine_ls_hydrogen_treatment constr
_refine_ls_matrix_type full
_refine_ls_number_parameters 1303
_refine_ls_number_reflns 20720
_refine_ls_number_restraints 873
_refine_ls_restrained_S_all 1.144
_refine_ls_R_factor_all 0.1499
_refine_ls_R_factor_gt 0.0913
_refine_ls_shift/su_max 0.005
_refine_ls_shift/su_mean 0.000
_refine_ls_structure_factor_coef Fsqd
_refine_ls_weighting_details 'calc w=1/[\s^2^(Fo^2^)+(0.0764P)^2^+853.5405P] where P=(Fo^2^+2Fc^2^)/3'
_refine_ls_weighting_scheme calc
_refine_ls_wR_factor_gt 0.1995
_refine_ls_wR_factor_ref 0.2449
_reflns_number_gt 11348
_reflns_number_total 20720
_reflns_threshold_expression >2sigma(I)
_cod_data_source_file d1ra06494k2.cif
_cod_data_source_block cluster-1
_cod_depositor_comments
;
The following automatic conversions were performed:

data item '_exptl_absorpt_correction_type' value 'Multi-scan' was
changed to 'multi-scan' in accordance with the
/home/data/users/saulius/crontab/automatic-downloads/current/RSC/lib/dictionaries/cif_core.dic
dictionary named 'cif_core.dic' version 2.4.2 last updated on
2011-04-26.

data item '_symmetry_cell_setting' value 'Monoclinic' was changed to
'monoclinic' in accordance with the
/home/data/users/saulius/crontab/automatic-downloads/current/RSC/lib/dictionaries/cif_core.dic
dictionary named 'cif_core.dic' version 2.4.2 last updated on
2011-04-26.

Automatic conversion script
Id: cif_fix_values 7556 2019-12-06 15:28:31Z antanas 
;
_cod_original_sg_symbol_H-M P2(1)/n
_cod_database_code 7243858

loop_
_symmetry_equiv_pos_as_xyz
'x, y, z'
'-x+1/2, y+1/2, -z+1/2'
'-x, -y, -z'
'x-1/2, -y-1/2, z-1/2'

loop_
_atom_site_label
_atom_site_type_symbol
_atom_site_fract_x
_atom_site_fract_y
_atom_site_fract_z
_atom_site_U_iso_or_equiv
_atom_site_adp_type
_atom_site_occupancy
_atom_site_symmetry_multiplicity
_atom_site_calc_flag
_atom_site_refinement_flags
_atom_site_disorder_assembly
_atom_site_disorder_group
Nd1 Nd 0.66444(7) 0.20660(6) 0.26735(6) 0.0382(4) Uani 1 1 d U . .
Nd2 Nd 0.36097(7) 0.24663(6) 0.25243(6) 0.0383(4) Uani 1 1 d U . .
Zn1 Zn 0.37900(18) 0.10020(15) 0.33263(15) 0.0593(9) Uani 1 1 d U . .
Zn2 Zn 0.49656(16) 0.13718(13) 0.24550(14) 0.0513(8) Uani 1 1 d U . .
Zn3 Zn 0.61437(17) 0.09409(14) 0.17851(14) 0.0531(9) Uani 1 1 d U . .
Zn4 Zn 0.40568(17) 0.37785(14) 0.18927(14) 0.0532(9) Uani 1 1 d U . .
Zn5 Zn 0.52510(16) 0.31822(13) 0.26193(14) 0.0512(8) Uani 1 1 d U . .
Zn6 Zn 0.64648(18) 0.33442(15) 0.36861(15) 0.0596(9) Uani 1 1 d U . .
N1 N 0.3722(14) 0.1087(12) 0.4127(11) 0.074(8) Uani 1 1 d U . .
N2 N 0.3858(13) 0.0110(12) 0.3607(11) 0.067(7) Uani 1 1 d U . .
N3 N 0.6756(12) 0.0279(10) 0.1570(9) 0.055(6) Uani 1 1 d U . .
N4 N 0.6100(13) 0.1066(11) 0.1009(10) 0.062(7) Uani 1 1 d U . .
N5 N 0.4126(12) 0.3830(10) 0.1089(10) 0.055(6) Uani 1 1 d U . .
N6 N 0.3418(12) 0.4439(10) 0.1719(10) 0.057(6) Uani 1 1 d U . .
N7 N 0.6381(14) 0.4116(12) 0.4139(11) 0.071(7) Uani 1 1 d U . .
N8 N 0.6605(12) 0.3045(11) 0.4458(10) 0.058(6) Uani 1 1 d U . .
N9 N 0.378(3) 0.433(2) 0.431(2) 0.147(16) Uani 1 1 d DU . .
N10 N 0.777(3) 0.195(3) 0.125(3) 0.21(3) Uani 1 1 d U . .
O1 O 0.4553(9) 0.2829(8) 0.3002(7) 0.052(5) Uani 1 1 d U . .
O2 O 0.3996(10) 0.1858(8) 0.3266(8) 0.059(5) Uani 1 1 d U . .
O3 O 0.2655(17) -0.0984(15) 0.4864(14) 0.128 Uiso 1 1 d . . .
O4 O 0.4436(10) 0.0748(9) 0.2818(8) 0.064(5) Uani 1 1 d U . .
O5 O 0.5268(9) 0.0695(7) 0.2032(7) 0.047(4) Uani 1 1 d U . .
O6 O 0.7427(10) 0.1567(9) 0.3210(8) 0.068(6) Uani 1 1 d DU . .
O7 O 0.6757(9) 0.1097(8) 0.2412(7) 0.052(5) Uani 1 1 d U . .
O8 O 0.5902(19) -0.0280(17) -0.0536(16) 0.150(13) Uani 1 1 d U . .
O9 O 0.5905(9) 0.1793(8) 0.1894(7) 0.048(4) Uani 1 1 d U . .
O10 O 0.5945(9) 0.2819(8) 0.2282(7) 0.052(5) Uani 1 1 d U . .
O11 O 0.4267(10) 0.1819(8) 0.2081(8) 0.060(5) Uani 1 1 d U . .
O12 O 0.4316(10) 0.2934(8) 0.1876(8) 0.058(5) Uani 1 1 d U . .
O13 O 0.3961(16) 0.5426(14) -0.0206(14) 0.121 Uiso 1 1 d . . .
O14 O 0.3401(11) 0.3483(10) 0.2345(10) 0.080(7) Uani 1 1 d U . .
O15 O 0.2840(10) 0.2850(9) 0.3047(8) 0.066(6) Uani 1 1 d U . .
O16 O 0.4913(11) 0.3954(9) 0.2308(9) 0.070(6) Uani 1 1 d U . .
O17 O 0.5805(10) 0.3703(9) 0.3166(8) 0.063(5) Uani 1 1 d U . .
O18 O 0.7696(17) 0.3702(16) 0.6169(14) 0.136(12) Uani 1 1 d U . .
O19 O 0.6285(9) 0.2494(9) 0.3454(7) 0.058(5) Uani 1 1 d U . .
O20 O 0.5689(10) 0.1648(8) 0.2955(8) 0.059(5) Uani 1 1 d U . .
O21 O 0.7323(11) 0.3565(10) 0.3427(9) 0.071(6) Uani 1 1 d U . .
O22 O 0.7342(13) 0.2834(11) 0.2802(11) 0.093(8) Uani 1 1 d U . .
O23 O 0.2846(12) 0.0935(10) 0.3050(10) 0.078(6) Uani 1 1 d U . .
O24 O 0.2875(13) 0.1688(11) 0.2489(10) 0.088(7) Uani 1 1 d U . .
O25 O 0.7365(12) 0.2059(11) 0.1986(11) 0.087(7) Uani 1 1 d U . .
O26 O 0.2892(11) 0.2468(11) 0.1685(9) 0.078(6) Uani 1 1 d DU . .
H26A H 0.2777 0.2136 0.1744 0.093 Uiso 1 1 calc R . .
O27 O 0.417(3) 0.431(2) 0.509(2) 0.201(19) Uani 1 1 d DU . .
O28 O 0.312(4) 0.077(3) 0.641(3) 0.37(5) Uani 1 1 d DU . .
H28A H 0.3109 0.1009 0.6652 0.558 Uiso 1 1 calc R . .
C1 C 0.4550(14) 0.2742(12) 0.3564(11) 0.051(7) Uani 1 1 d U . .
C2 C 0.4763(15) 0.3123(14) 0.3936(12) 0.062(8) Uani 1 1 d U . .
H2A H 0.4922 0.3482 0.3842 0.075 Uiso 1 1 calc R . .
C3 C 0.4745(19) 0.2985(17) 0.4433(16) 0.085(11) Uani 1 1 d U . .
H3A H 0.4926 0.3238 0.4691 0.102 Uiso 1 1 calc R . .
C4 C 0.4465(19) 0.2472(17) 0.4589(17) 0.092(12) Uani 1 1 d U . .
H4A H 0.4424 0.2402 0.4945 0.110 Uiso 1 1 calc R . .
C5 C 0.4244(15) 0.2063(14) 0.4209(12) 0.058(7) Uani 1 1 d U . .
C6 C 0.4265(14) 0.2200(13) 0.3708(12) 0.057(7) Uani 1 1 d U . .
C7 C 0.3970(17) 0.1515(16) 0.4424(15) 0.078(10) Uani 1 1 d U . .
H7A H 0.3976 0.1477 0.4789 0.094 Uiso 1 1 calc R . .
C8 C 0.3468(17) 0.0575(15) 0.4360(14) 0.070(9) Uani 1 1 d U . .
C9 C 0.322(2) 0.053(2) 0.4830(19) 0.116(15) Uani 1 1 d U . .
H9A H 0.3255 0.0865 0.5034 0.139 Uiso 1 1 calc R . .
C10 C 0.290(3) 0.005(2) 0.508(2) 0.133(18) Uani 1 1 d U . .
H10A H 0.2690 0.0056 0.5392 0.159 Uiso 1 1 calc R . .
C11 C 0.297(2) -0.039(2) 0.4758(19) 0.109(14) Uani 1 1 d U . .
C12 C 0.246(5) -0.103(5) 0.552(4) 0.33(6) Uani 1 1 d U . .
H12A H 0.2282 -0.1406 0.5587 0.499 Uiso 1 1 calc R . .
H12B H 0.2135 -0.0741 0.5587 0.499 Uiso 1 1 calc R . .
H12C H 0.2849 -0.0967 0.5756 0.499 Uiso 1 1 calc R . .
C13 C 0.3252(19) -0.0426(18) 0.4284(16) 0.091(12) Uani 1 1 d U . .
H13A H 0.3264 -0.0768 0.4093 0.109 Uiso 1 1 calc R . .
C14 C 0.3525(19) 0.0103(17) 0.4110(15) 0.081(10) Uani 1 1 d U . .
C15 C 0.4120(16) -0.0308(15) 0.3408(13) 0.068(9) Uani 1 1 d U . .
H15A H 0.4060 -0.0668 0.3559 0.081 Uiso 1 1 calc R . .
C16 C 0.4522(19) -0.0284(16) 0.2949(15) 0.081(10) Uani 1 1 d U . .
C17 C 0.477(2) -0.0819(18) 0.2790(16) 0.092(12) Uani 1 1 d U . .
H17A H 0.4691 -0.1156 0.2972 0.110 Uiso 1 1 calc R . .
C18 C 0.518(2) -0.0834(18) 0.2324(16) 0.092(12) Uani 1 1 d U . .
H18A H 0.5305 -0.1184 0.2186 0.111 Uiso 1 1 calc R . .
C19 C 0.5348(15) -0.0339(13) 0.2110(13) 0.061(8) Uani 1 1 d U . .
H19A H 0.5634 -0.0345 0.1843 0.073 Uiso 1 1 calc R . .
C20 C 0.5112(14) 0.0184(12) 0.2274(12) 0.054(7) Uani 1 1 d U . .
C21 C 0.4633(12) 0.0225(11) 0.2684(11) 0.043(6) Uani 1 1 d U . .
C22 C 0.7696(15) 0.1091(13) 0.3033(12) 0.056(7) Uani 1 1 d U . .
C23 C 0.8275(18) 0.0814(17) 0.3220(15) 0.084(11) Uani 1 1 d U . .
H23A H 0.8522 0.0982 0.3506 0.101 Uiso 1 1 calc R . .
C24 C 0.852(2) 0.0295(17) 0.3009(16) 0.089(11) Uani 1 1 d U . .
H24A H 0.8912 0.0129 0.3158 0.107 Uiso 1 1 calc R . .
C25 C 0.8161(15) 0.0036(13) 0.2567(12) 0.059(8) Uani 1 1 d U . .
H25A H 0.8308 -0.0303 0.2419 0.070 Uiso 1 1 calc R . .
C26 C 0.7548(14) 0.0316(13) 0.2350(10) 0.057(8) Uani 1 1 d DU . .
C27 C 0.7297(13) 0.0810(11) 0.2572(11) 0.047(7) Uani 1 1 d U . .
C28 C 0.7312(18) 0.0115(15) 0.1836(11) 0.078(10) Uani 1 1 d DU . .
H28B H 0.7571 -0.0153 0.1676 0.093 Uiso 1 1 calc R . .
C29 C 0.6563(15) 0.0093(13) 0.1055(12) 0.060(8) Uani 1 1 d U . .
C30 C 0.6685(16) -0.0440(14) 0.0835(13) 0.069(9) Uani 1 1 d U . .
H30A H 0.6927 -0.0718 0.1032 0.082 Uiso 1 1 calc R . .
C31 C 0.6441(18) -0.0555(17) 0.0312(15) 0.080(10) Uani 1 1 d U . .
H31A H 0.6511 -0.0917 0.0167 0.097 Uiso 1 1 calc R . .
C32 C 0.609(2) -0.0137(18) 0.0003(16) 0.088(11) Uani 1 1 d U . .
C33 C 0.549(2) 0.011(2) -0.090(2) 0.128(17) Uani 1 1 d U . .
H33A H 0.5411 -0.0078 -0.1238 0.193 Uiso 1 1 calc R . .
H33B H 0.5717 0.0464 -0.0939 0.193 Uiso 1 1 calc R . .
H33C H 0.5076 0.0177 -0.0755 0.193 Uiso 1 1 calc R . .
C34 C 0.5963(18) 0.0419(16) 0.0180(15) 0.080(10) Uani 1 1 d U . .
H34A H 0.5722 0.0691 -0.0026 0.096 Uiso 1 1 calc R . .
C35 C 0.6243(16) 0.0536(14) 0.0723(13) 0.065(8) Uani 1 1 d U . .
C36 C 0.6050(18) 0.1581(15) 0.0739(15) 0.079(10) Uani 1 1 d U . .
H36A H 0.6068 0.1581 0.0374 0.095 Uiso 1 1 calc R . .
C37 C 0.5970(16) 0.2133(14) 0.1013(13) 0.065(8) Uani 1 1 d U . .
C38 C 0.6035(17) 0.2627(15) 0.0650(15) 0.075(10) Uani 1 1 d U . .
H38A H 0.6081 0.2579 0.0291 0.090 Uiso 1 1 calc R . .
C39 C 0.602(2) 0.3185(18) 0.0895(17) 0.093(12) Uani 1 1 d U . .
H39A H 0.6025 0.3513 0.0683 0.112 Uiso 1 1 calc R . .
C40 C 0.6002(15) 0.3249(13) 0.1402(12) 0.058(8) Uani 1 1 d U . .
H40A H 0.6019 0.3622 0.1540 0.070 Uiso 1 1 calc R . .
C41 C 0.5958(15) 0.2791(13) 0.1747(13) 0.059(8) Uani 1 1 d U . .
C42 C 0.5940(14) 0.2225(12) 0.1495(11) 0.051(7) Uani 1 1 d U . .
C43 C 0.4354(14) 0.1986(12) 0.1560(12) 0.056(7) Uani 1 1 d U . .
C44 C 0.4370(15) 0.1590(14) 0.1127(12) 0.064(8) Uani 1 1 d U . .
H44A H 0.4373 0.1193 0.1185 0.076 Uiso 1 1 calc R . .
C45 C 0.4382(18) 0.1803(16) 0.0642(15) 0.080(10) Uani 1 1 d U . .
H45A H 0.4398 0.1537 0.0369 0.097 Uiso 1 1 calc R . .
C46 C 0.4372(19) 0.2400(16) 0.0501(16) 0.085(11) Uani 1 1 d U . .
H46A H 0.4415 0.2527 0.0158 0.102 Uiso 1 1 calc R . .
C47 C 0.4290(15) 0.2788(13) 0.0936(12) 0.059(8) Uani 1 1 d U . .
C48 C 0.4358(12) 0.2596(11) 0.1439(11) 0.044(6) Uani 1 1 d U . .
C49 C 0.4243(17) 0.3411(15) 0.0798(14) 0.070(9) Uani 1 1 d U . .
H49A H 0.4309 0.3502 0.0449 0.084 Uiso 1 1 calc R . .
C50 C 0.3912(16) 0.4389(14) 0.0883(13) 0.063(8) Uani 1 1 d U . .
C51 C 0.407(2) 0.4611(17) 0.0413(16) 0.089(11) Uani 1 1 d U . .
H51A H 0.4318 0.4394 0.0195 0.107 Uiso 1 1 calc R . .
C52 C 0.385(2) 0.516(2) 0.0256(18) 0.099(13) Uani 1 1 d U . .
C53 C 0.427(3) 0.511(3) -0.066(3) 0.18(3) Uani 1 1 d U . .
H53A H 0.4302 0.5367 -0.0953 0.271 Uiso 1 1 calc R . .
H53B H 0.3987 0.4787 -0.0779 0.271 Uiso 1 1 calc R . .
H53C H 0.4696 0.4964 -0.0541 0.271 Uiso 1 1 calc R . .
C54 C 0.351(2) 0.552(2) 0.0612(17) 0.100(13) Uani 1 1 d U . .
H54A H 0.3403 0.5898 0.0528 0.120 Uiso 1 1 calc R . .
C55 C 0.335(2) 0.5284(18) 0.1055(17) 0.096(12) Uani 1 1 d U . .
H55A H 0.3088 0.5495 0.1267 0.115 Uiso 1 1 calc R . .
C56 C 0.3567(18) 0.4720(16) 0.1227(15) 0.077(10) Uani 1 1 d U . .
C57 C 0.2911(17) 0.4599(15) 0.1955(14) 0.072(9) Uani 1 1 d U . .
H57A H 0.2679 0.4928 0.1838 0.087 Uiso 1 1 calc R . .
C58 C 0.2690(16) 0.4272(15) 0.2411(13) 0.068(9) Uani 1 1 d U . .
C59 C 0.2101(18) 0.4496(17) 0.2638(15) 0.082(11) Uani 1 1 d U . .
H59A H 0.1922 0.4841 0.2504 0.099 Uiso 1 1 calc R . .
C60 C 0.179(3) 0.422(2) 0.305(2) 0.135(18) Uani 1 1 d U . .
H60A H 0.1444 0.4388 0.3213 0.162 Uiso 1 1 calc R . .
C61 C 0.2053(19) 0.3639(18) 0.3194(16) 0.090(11) Uani 1 1 d U . .
H61A H 0.1867 0.3430 0.3457 0.108 Uiso 1 1 calc R . .
C62 C 0.2576(16) 0.3396(15) 0.2947(13) 0.066(8) Uani 1 1 d U . .
C63 C 0.2904(11) 0.3714(10) 0.2588(10) 0.037(6) Uani 1 1 d U . .
C64 C 0.5090(17) 0.4381(15) 0.2689(14) 0.071(9) Uani 1 1 d U . .
C65 C 0.4841(18) 0.4942(16) 0.2592(16) 0.082(11) Uani 1 1 d U . .
H65A H 0.4580 0.5030 0.2283 0.098 Uiso 1 1 calc R . .
C66 C 0.501(2) 0.5381(18) 0.2995(16) 0.094(12) Uani 1 1 d U . .
H66A H 0.4821 0.5747 0.2968 0.113 Uiso 1 1 calc R . .
C67 C 0.5446(17) 0.5241(15) 0.3410(14) 0.073(9) Uani 1 1 d U . .
H67A H 0.5579 0.5531 0.3649 0.088 Uiso 1 1 calc R . .
C68 C 0.5708(17) 0.4691(14) 0.3498(13) 0.067(9) Uani 1 1 d U . .
C69 C 0.5527(15) 0.4247(14) 0.3114(13) 0.060(8) Uani 1 1 d U . .
C70 C 0.6085(16) 0.4595(15) 0.3986(14) 0.071(9) Uani 1 1 d U . .
H70A H 0.6125 0.4904 0.4221 0.085 Uiso 1 1 calc R . .
C71 C 0.6729(18) 0.4056(16) 0.4637(14) 0.075(10) Uani 1 1 d U . .
C72 C 0.696(2) 0.453(2) 0.5002(18) 0.103(13) Uani 1 1 d U . .
H72A H 0.6887 0.4907 0.4896 0.123 Uiso 1 1 calc R . .
C73 C 0.730(2) 0.443(2) 0.550(2) 0.113(15) Uani 1 1 d U . .
H73A H 0.7433 0.4734 0.5715 0.135 Uiso 1 1 calc R . .
C74 C 0.742(2) 0.3885(19) 0.5656(17) 0.092(12) Uani 1 1 d U . .
C75 C 0.803(3) 0.425(2) 0.643(2) 0.130(17) Uani 1 1 d U . .
H75A H 0.8244 0.4143 0.6775 0.195 Uiso 1 1 calc R . .
H75B H 0.7708 0.4538 0.6476 0.195 Uiso 1 1 calc R . .
H75C H 0.8359 0.4392 0.6215 0.195 Uiso 1 1 calc R . .
C76 C 0.726(2) 0.338(2) 0.5321(14) 0.111(15) Uani 1 1 d DU . .
H76A H 0.7404 0.3006 0.5417 0.134 Uiso 1 1 calc R . .
C77 C 0.6860(17) 0.3484(15) 0.4840(13) 0.073(9) Uani 1 1 d DU . .
C78 C 0.6408(19) 0.2554(17) 0.4623(16) 0.086(11) Uani 1 1 d U . .
H78A H 0.6436 0.2505 0.4988 0.103 Uiso 1 1 calc R . .
C79 C 0.6156(14) 0.2079(13) 0.4319(11) 0.054(7) Uani 1 1 d U . .
C80 C 0.5913(19) 0.1571(17) 0.4609(17) 0.088(11) Uani 1 1 d U . .
H80A H 0.5969 0.1558 0.4976 0.106 Uiso 1 1 calc R . .
C81 C 0.5595(17) 0.1108(16) 0.4320(14) 0.077(10) Uani 1 1 d U . .
H81A H 0.5420 0.0801 0.4499 0.092 Uiso 1 1 calc R . .
C82 C 0.5546(17) 0.1113(16) 0.3788(14) 0.076(10) Uani 1 1 d U . .
H82A H 0.5394 0.0783 0.3606 0.092 Uiso 1 1 calc R . .
C83 C 0.5723(15) 0.1615(13) 0.3487(12) 0.057(7) Uani 1 1 d U . .
C84 C 0.6013(17) 0.2079(15) 0.3768(14) 0.070(9) Uani 1 1 d U . .
C85 C 0.7569(16) 0.3311(15) 0.3058(14) 0.067(9) Uani 1 1 d U . .
C86 C 0.823(2) 0.351(2) 0.2843(19) 0.123(16) Uani 1 1 d U . .
H86A H 0.8386 0.3855 0.3030 0.184 Uiso 1 1 calc R . .
H86B H 0.8154 0.3600 0.2473 0.184 Uiso 1 1 calc R . .
H86C H 0.8554 0.3213 0.2895 0.184 Uiso 1 1 calc R . .
C87 C 0.2603(18) 0.1260(16) 0.2705(15) 0.075(10) Uani 1 1 d U . .
C88 C 0.187(2) 0.119(2) 0.2486(18) 0.113(15) Uani 1 1 d U . .
H88A H 0.1672 0.0874 0.2659 0.170 Uiso 1 1 calc R . .
H88B H 0.1842 0.1123 0.2112 0.170 Uiso 1 1 calc R . .
H88C H 0.1630 0.1542 0.2553 0.170 Uiso 1 1 calc R . .
C89 C 0.753(3) 0.229(3) 0.152(2) 0.14(2) Uani 1 1 d U . .
H89A H 0.7450 0.2675 0.1427 0.167 Uiso 1 1 calc R . .
C90 C 0.815(5) 0.141(4) 0.144(4) 0.30(5) Uani 1 1 d U . .
H90A H 0.8018 0.1302 0.1784 0.443 Uiso 1 1 calc R . .
H90B H 0.8613 0.1483 0.1466 0.443 Uiso 1 1 calc R . .
H90C H 0.8044 0.1099 0.1196 0.443 Uiso 1 1 calc R . .
C91 C 0.800(4) 0.225(4) 0.067(4) 0.26(4) Uani 1 1 d U . .
H91A H 0.7797 0.2627 0.0620 0.383 Uiso 1 1 calc R . .
H91B H 0.7854 0.2008 0.0378 0.383 Uiso 1 1 calc R . .
H91C H 0.8470 0.2294 0.0690 0.383 Uiso 1 1 calc R . .
C92 C 0.430(4) 0.456(3) 0.460(2) 0.20(3) Uani 1 1 d DU . .
H92A H 0.4632 0.4813 0.4514 0.242 Uiso 1 1 calc R . .
C93 C 0.325(3) 0.390(3) 0.441(3) 0.19(3) Uani 1 1 d DU . .
H93A H 0.3245 0.3831 0.4782 0.279 Uiso 1 1 calc R . .
H93B H 0.3328 0.3540 0.4234 0.279 Uiso 1 1 calc R . .
H93C H 0.2824 0.4048 0.4274 0.279 Uiso 1 1 calc R . .
C94 C 0.380(3) 0.446(3) 0.371(2) 0.16(2) Uani 1 1 d U . .
H94A H 0.4144 0.4726 0.3656 0.233 Uiso 1 1 calc R . .
H94B H 0.3380 0.4618 0.3574 0.233 Uiso 1 1 calc R . .
H94C H 0.3874 0.4103 0.3525 0.233 Uiso 1 1 calc R . .
C95 C 0.341(3) 0.024(3) 0.662(3) 0.19(3) Uani 1 1 d DU . .
H95A H 0.3883 0.0275 0.6632 0.283 Uiso 1 1 calc R . .
H95B H 0.3265 -0.0072 0.6394 0.283 Uiso 1 1 calc R . .
H95C H 0.3281 0.0179 0.6969 0.283 Uiso 1 1 calc R . .
C96 C 0.234(3) 0.278(3) 0.135(3) 0.2317(6) Uani 1 1 d DU . .
H96B H 0.2128 0.3042 0.1584 0.278 Uiso 1 1 calc R . .
H96A H 0.2013 0.2493 0.1230 0.278 Uiso 1 1 calc R . .
C97 C 0.253(3) 0.313(3) 0.087(3) 0.20(3) Uani 1 1 d DU . .
H97A H 0.2143 0.3309 0.0699 0.305 Uiso 1 1 calc R . .
H97B H 0.2714 0.2870 0.0622 0.305 Uiso 1 1 calc R . .
H97C H 0.2849 0.3416 0.0981 0.305 Uiso 1 1 calc R . .
O1W O 0.823(3) 0.223(3) 0.405(2) 0.27(3) Uani 1 1 d DU . .
O2W O 0.965(4) 0.144(3) 0.440(3) 0.32(4) Uani 1 1 d U . .
O3W O 0.108(3) 0.303(2) 0.122(2) 0.233 Uiso 1 1 d . . .
O4W O 0.387(3) 0.128(3) 0.604(3) 0.28(3) Uani 1 1 d U . .

loop_
_atom_site_aniso_label
_atom_site_aniso_U_11
_atom_site_aniso_U_22
_atom_site_aniso_U_33
_atom_site_aniso_U_23
_atom_site_aniso_U_13
_atom_site_aniso_U_12
Nd1 0.0350(7) 0.0319(7) 0.0498(8) -0.0060(6) 0.0165(6) 0.0003(6)
Nd2 0.0360(7) 0.0285(7) 0.0519(8) 0.0015(6) 0.0124(6) -0.0029(6)
Zn1 0.059(2) 0.052(2) 0.068(2) 0.0097(17) 0.0137(18) -0.0079(17)
Zn2 0.0510(19) 0.0374(17) 0.066(2) -0.0012(15) 0.0099(16) -0.0040(14)
Zn3 0.060(2) 0.0408(18) 0.060(2) -0.0028(15) 0.0141(17) 0.0089(15)
Zn4 0.0540(19) 0.0383(17) 0.068(2) 0.0001(16) 0.0106(17) 0.0029(15)
Zn5 0.0465(18) 0.0366(16) 0.072(2) -0.0075(16) 0.0120(16) -0.0023(14)
Zn6 0.058(2) 0.053(2) 0.069(2) -0.0108(18) 0.0069(17) -0.0002(17)
N1 0.076(11) 0.069(11) 0.077(11) 0.008(8) 0.008(8) -0.006(8)
N2 0.068(10) 0.063(10) 0.072(10) 0.007(8) 0.019(8) -0.011(8)
N3 0.061(9) 0.052(9) 0.053(9) -0.009(8) 0.006(8) 0.011(8)
N4 0.072(10) 0.054(10) 0.060(10) 0.003(8) 0.008(8) 0.012(8)
N5 0.059(9) 0.048(9) 0.060(9) 0.000(8) 0.008(8) 0.011(8)
N6 0.057(9) 0.055(9) 0.060(10) 0.004(8) 0.010(8) -0.004(8)
N7 0.070(10) 0.072(11) 0.070(11) -0.002(8) 0.004(8) 0.001(8)
N8 0.060(9) 0.058(10) 0.056(9) -0.003(8) 0.001(8) -0.004(8)
N9 0.148(18) 0.147(18) 0.147(18) -0.004(10) 0.013(10) 0.007(10)
N10 0.21(3) 0.21(3) 0.21(3) 0.001(10) 0.023(10) 0.002(10)
O1 0.045(8) 0.055(8) 0.057(8) -0.006(7) 0.008(7) -0.017(7)
O2 0.064(9) 0.057(8) 0.054(8) 0.007(7) -0.001(7) -0.010(7)
O4 0.064(9) 0.059(9) 0.068(9) 0.005(7) 0.004(7) 0.000(7)
O5 0.052(8) 0.040(7) 0.051(8) 0.001(6) 0.013(7) 0.003(6)
O6 0.060(9) 0.069(9) 0.074(9) -0.002(8) 0.006(7) 0.005(8)
O7 0.051(8) 0.048(8) 0.059(8) -0.010(7) 0.008(7) 0.015(7)
O8 0.155(16) 0.146(15) 0.148(15) -0.005(9) 0.004(10) 0.005(9)
O9 0.051(8) 0.048(8) 0.044(8) -0.008(7) -0.011(6) -0.012(7)
O10 0.053(8) 0.055(8) 0.050(8) 0.009(7) 0.019(7) 0.011(7)
O11 0.066(9) 0.055(8) 0.059(9) 0.000(7) 0.009(7) 0.000(7)
O12 0.062(8) 0.050(8) 0.063(9) -0.007(7) 0.006(7) 0.001(7)
O14 0.074(10) 0.075(10) 0.093(10) 0.004(8) 0.009(8) 0.003(8)
O15 0.063(9) 0.063(9) 0.072(9) 0.003(7) 0.012(7) 0.008(7)
O16 0.080(9) 0.059(9) 0.072(9) -0.006(8) 0.006(8) 0.004(8)
O17 0.065(9) 0.053(8) 0.071(9) -0.005(7) 0.015(7) 0.003(7)
O18 0.136(14) 0.133(14) 0.136(14) -0.004(9) 0.005(9) -0.001(9)
O19 0.058(8) 0.062(8) 0.053(8) -0.002(7) 0.003(7) -0.022(7)
O20 0.065(9) 0.055(8) 0.059(8) -0.004(7) 0.008(7) 0.013(7)
O21 0.072(9) 0.070(9) 0.074(9) -0.013(8) 0.020(8) 0.003(8)
O22 0.093(11) 0.088(11) 0.098(11) -0.006(8) 0.007(8) -0.021(8)
O23 0.077(10) 0.070(9) 0.085(10) 0.008(8) 0.002(8) -0.007(8)
O24 0.091(10) 0.080(10) 0.092(11) 0.000(8) 0.002(8) -0.019(8)
O25 0.080(10) 0.089(10) 0.091(11) 0.000(8) -0.002(8) 0.002(8)
O26 0.077(9) 0.082(10) 0.071(9) 0.013(8) -0.013(8) -0.002(8)
O27 0.20(2) 0.20(2) 0.20(2) -0.003(10) 0.017(10) 0.009(10)
O28 0.38(5) 0.37(5) 0.37(5) 0.002(10) 0.031(11) -0.001(10)
C1 0.050(10) 0.051(10) 0.053(10) -0.003(8) 0.008(8) -0.004(8)
C2 0.067(11) 0.063(11) 0.056(11) -0.004(9) 0.005(9) 0.002(9)
C3 0.089(13) 0.085(13) 0.083(13) -0.003(9) 0.009(9) -0.001(9)
C4 0.091(14) 0.090(14) 0.094(14) -0.002(9) 0.007(9) -0.001(9)
C5 0.056(10) 0.062(11) 0.056(11) 0.001(9) 0.005(8) 0.008(8)
C6 0.050(10) 0.062(11) 0.058(11) -0.004(8) 0.006(8) -0.004(8)
C7 0.078(13) 0.079(13) 0.077(13) 0.002(9) 0.008(9) 0.005(9)
C8 0.070(12) 0.074(12) 0.069(12) 0.005(9) 0.018(9) -0.007(9)
C9 0.118(17) 0.116(17) 0.114(17) 0.004(10) 0.012(10) -0.003(10)
C10 0.13(2) 0.13(2) 0.13(2) 0.001(10) 0.009(10) -0.001(10)
C11 0.110(16) 0.109(16) 0.108(16) 0.006(10) 0.011(10) -0.006(10)
C12 0.33(6) 0.33(6) 0.33(6) 0.000(10) 0.029(11) 0.001(10)
C13 0.091(14) 0.092(14) 0.091(14) 0.006(9) 0.015(9) 0.001(9)
C14 0.083(13) 0.079(13) 0.081(13) 0.009(9) 0.009(9) -0.003(9)
C15 0.068(12) 0.063(11) 0.073(12) 0.004(9) 0.012(9) 0.000(9)
C16 0.085(13) 0.077(13) 0.082(13) 0.003(9) 0.009(9) 0.000(9)
C17 0.094(14) 0.087(14) 0.095(14) 0.004(9) 0.012(9) -0.004(9)
C18 0.094(14) 0.085(14) 0.099(14) -0.002(9) 0.017(9) 0.003(9)
C19 0.060(11) 0.057(11) 0.068(11) 0.003(9) 0.014(9) 0.002(8)
C20 0.055(10) 0.049(10) 0.059(11) -0.004(8) 0.004(8) 0.000(8)
C21 0.041(9) 0.034(9) 0.054(10) 0.000(8) 0.006(8) 0.000(8)
C22 0.055(10) 0.056(11) 0.056(11) -0.004(8) 0.002(8) 0.001(8)
C23 0.079(13) 0.086(13) 0.085(13) -0.004(9) -0.001(9) 0.010(9)
C24 0.089(14) 0.088(14) 0.089(14) -0.004(9) 0.005(9) 0.007(9)
C25 0.061(11) 0.058(11) 0.056(11) 0.000(8) 0.003(8) 0.015(8)
C26 0.057(11) 0.055(11) 0.059(11) 0.001(8) 0.006(8) 0.002(8)
C27 0.051(10) 0.040(9) 0.051(10) -0.003(8) 0.004(8) -0.001(8)
C28 0.078(13) 0.076(13) 0.079(13) -0.003(9) 0.005(9) 0.002(9)
C29 0.063(11) 0.057(11) 0.060(11) -0.002(8) 0.001(8) 0.001(8)
C30 0.071(12) 0.065(12) 0.071(12) -0.007(9) 0.007(9) 0.012(9)
C31 0.085(13) 0.077(13) 0.079(13) -0.002(9) 0.006(9) 0.005(9)
C32 0.094(14) 0.087(14) 0.084(14) -0.007(9) 0.009(9) 0.008(9)
C33 0.131(19) 0.127(19) 0.127(19) 0.002(10) 0.009(10) 0.003(10)
C34 0.084(13) 0.076(13) 0.079(13) -0.005(9) 0.006(9) 0.005(9)
C35 0.071(11) 0.056(11) 0.067(11) 0.000(9) -0.001(9) 0.005(9)
C36 0.082(13) 0.076(13) 0.080(13) 0.002(9) 0.010(9) -0.003(9)
C37 0.070(11) 0.063(11) 0.062(11) 0.002(9) 0.011(9) 0.000(9)
C38 0.083(12) 0.067(12) 0.076(12) -0.003(9) 0.012(9) 0.008(9)
C39 0.097(14) 0.088(14) 0.095(14) 0.004(9) 0.004(9) 0.002(9)
C40 0.064(11) 0.055(11) 0.058(11) 0.001(8) 0.010(8) 0.012(8)
C41 0.058(11) 0.055(11) 0.066(11) 0.000(9) 0.011(8) 0.000(8)
C42 0.055(10) 0.048(10) 0.049(10) -0.002(8) 0.009(8) -0.003(8)
C43 0.053(10) 0.051(10) 0.063(11) 0.000(8) 0.004(8) 0.006(8)
C44 0.065(11) 0.062(11) 0.063(11) -0.006(9) 0.001(9) 0.001(9)
C45 0.085(13) 0.075(13) 0.081(13) -0.004(9) 0.003(9) 0.002(9)
C46 0.090(13) 0.081(13) 0.085(13) 0.001(9) 0.011(9) 0.003(9)
C47 0.068(11) 0.058(11) 0.052(11) 0.001(8) 0.010(8) -0.005(8)
C48 0.041(9) 0.037(9) 0.052(10) 0.000(8) 0.000(8) 0.003(8)
C49 0.077(12) 0.070(12) 0.065(12) 0.005(9) 0.011(9) 0.010(9)
C50 0.066(11) 0.061(11) 0.061(11) 0.002(9) 0.006(9) -0.002(9)
C51 0.091(14) 0.086(14) 0.090(14) 0.005(9) 0.010(9) 0.005(9)
C52 0.104(15) 0.096(15) 0.097(15) 0.011(9) 0.009(9) -0.002(9)
C53 0.18(3) 0.18(3) 0.18(3) -0.001(10) 0.016(10) 0.001(10)
C54 0.102(15) 0.097(15) 0.100(15) 0.003(9) 0.011(10) 0.002(9)
C55 0.100(15) 0.091(15) 0.097(15) 0.005(9) 0.009(9) 0.003(9)
C56 0.077(12) 0.072(12) 0.080(13) 0.001(9) 0.005(9) 0.001(9)
C57 0.074(12) 0.067(12) 0.076(12) -0.004(9) 0.007(9) 0.001(9)
C58 0.067(12) 0.068(12) 0.068(12) 0.001(9) 0.002(9) 0.003(9)
C59 0.081(13) 0.081(13) 0.086(13) -0.004(9) 0.008(9) 0.002(9)
C60 0.14(2) 0.13(2) 0.14(2) 0.000(10) 0.015(10) 0.000(10)
C61 0.091(14) 0.090(14) 0.090(14) 0.003(9) 0.018(9) 0.001(9)
C62 0.061(11) 0.068(11) 0.067(11) 0.002(9) 0.005(9) 0.006(9)
C63 0.031(9) 0.034(9) 0.048(9) -0.002(8) 0.008(7) 0.007(7)
C64 0.075(12) 0.062(12) 0.075(12) -0.003(9) 0.002(9) -0.002(9)
C65 0.082(13) 0.080(13) 0.083(13) 0.000(9) 0.001(9) 0.001(9)
C66 0.098(15) 0.090(14) 0.096(15) -0.004(9) 0.007(9) 0.011(9)
C67 0.077(12) 0.070(12) 0.072(12) -0.005(9) 0.001(9) -0.006(9)
C68 0.073(12) 0.062(11) 0.066(12) -0.009(9) 0.004(9) 0.001(9)
C69 0.055(11) 0.060(11) 0.066(11) 0.000(9) 0.006(8) -0.008(8)
C70 0.071(12) 0.068(12) 0.073(12) -0.004(9) 0.009(9) 0.000(9)
C71 0.077(12) 0.074(12) 0.074(12) -0.001(9) 0.002(9) 0.001(9)
C72 0.103(15) 0.101(15) 0.104(16) -0.001(10) 0.007(10) 0.005(9)
C73 0.115(17) 0.110(17) 0.112(17) 0.002(10) 0.005(10) 0.002(10)
C74 0.097(14) 0.093(14) 0.085(14) -0.001(9) 0.000(9) -0.001(9)
C75 0.131(19) 0.130(19) 0.127(19) -0.007(10) 0.009(10) -0.003(10)
C76 0.114(17) 0.111(17) 0.107(17) -0.001(10) 0.000(10) 0.000(10)
C77 0.073(12) 0.072(12) 0.073(12) -0.002(9) 0.001(9) -0.004(9)
C78 0.088(13) 0.085(14) 0.084(13) 0.000(9) 0.004(9) 0.003(9)
C79 0.059(10) 0.053(10) 0.049(10) 0.001(8) 0.000(8) -0.002(8)
C80 0.089(14) 0.087(14) 0.088(14) 0.000(9) 0.008(9) -0.001(9)
C81 0.077(12) 0.077(13) 0.076(13) 0.001(9) 0.009(9) -0.004(9)
C82 0.079(12) 0.074(12) 0.076(12) 0.000(9) 0.008(9) -0.004(9)
C83 0.060(11) 0.051(10) 0.060(11) -0.001(8) 0.014(8) 0.002(8)
C84 0.072(12) 0.065(12) 0.070(12) -0.002(9) 0.003(9) 0.006(9)
C85 0.064(11) 0.068(12) 0.070(12) 0.002(9) 0.005(9) -0.014(9)
C86 0.121(18) 0.124(18) 0.124(18) -0.006(10) 0.014(10) -0.006(10)
C87 0.077(12) 0.074(12) 0.075(12) -0.001(9) 0.010(9) -0.011(9)
C88 0.108(17) 0.114(17) 0.117(17) 0.004(10) 0.011(10) -0.005(10)
C89 0.14(2) 0.14(2) 0.14(2) -0.003(10) 0.017(10) 0.002(10)
C90 0.30(5) 0.30(5) 0.30(5) 0.001(10) 0.028(11) 0.002(10)
C91 0.26(4) 0.26(4) 0.25(4) 0.002(10) 0.024(11) 0.000(10)
C92 0.20(3) 0.20(3) 0.20(3) -0.002(10) 0.016(10) 0.001(10)
C93 0.19(3) 0.19(3) 0.19(3) 0.000(10) 0.020(10) 0.001(10)
C94 0.16(2) 0.16(2) 0.15(2) 0.002(10) 0.014(10) 0.004(10)
C95 0.19(3) 0.19(3) 0.19(3) -0.003(10) 0.017(10) 0.000(10)
C96 0.232 0.232 0.231 -0.001(10) 0.019(10) -0.002(10)
C97 0.21(3) 0.20(3) 0.20(3) 0.003(10) 0.016(10) 0.000(10)
O1W 0.27(3) 0.27(3) 0.27(3) 0.002(10) 0.021(10) -0.003(10)
O2W 0.33(4) 0.32(4) 0.32(4) -0.002(10) 0.024(10) 0.000(10)
O4W 0.28(3) 0.29(3) 0.28(3) -0.007(10) 0.021(10) 0.000(10)

loop_
_atom_type_symbol
_atom_type_description
_atom_type_scat_dispersion_real
_atom_type_scat_dispersion_imag
_atom_type_scat_source
C C 0.0033 0.0016 'International Tables Vol C Tables 4.2.6.8 and 6.1.1.4'
H H 0.0000 0.0000 'International Tables Vol C Tables 4.2.6.8 and 6.1.1.4'
N N 0.0061 0.0033 'International Tables Vol C Tables 4.2.6.8 and 6.1.1.4'
O O 0.0106 0.0060 'International Tables Vol C Tables 4.2.6.8 and 6.1.1.4'
Zn Zn 0.2839 1.4301 'International Tables Vol C Tables 4.2.6.8 and 6.1.1.4'
Nd Nd -0.1943 3.0179 'International Tables Vol C Tables 4.2.6.8 and 6.1.1.4'

loop_
_geom_angle_atom_site_label_1
_geom_angle_atom_site_label_2
_geom_angle_atom_site_label_3
_geom_angle
_geom_angle_site_symmetry_1
_geom_angle_site_symmetry_3
_geom_angle_publ_flag
O22 Nd1 O6 85.2(9) . . ?
O22 Nd1 O20 143.3(8) . . ?
O6 Nd1 O20 99.3(7) . . ?
O22 Nd1 O7 135.1(8) . . ?
O6 Nd1 O7 67.2(7) . . ?
O20 Nd1 O7 78.2(6) . . ?
O22 Nd1 O19 77.8(8) . . ?
O6 Nd1 O19 87.8(7) . . ?
O20 Nd1 O19 66.1(6) . . ?
O7 Nd1 O19 132.4(7) . . ?
O22 Nd1 O25 72.3(9) . . ?
O6 Nd1 O25 89.6(8) . . ?
O20 Nd1 O25 143.6(8) . . ?
O7 Nd1 O25 72.8(8) . . ?
O19 Nd1 O25 150.0(8) . . ?
O22 Nd1 O10 80.4(8) . . ?
O6 Nd1 O10 162.9(7) . . ?
O20 Nd1 O10 87.1(6) . . ?
O7 Nd1 O10 129.8(7) . . ?
O19 Nd1 O10 80.2(7) . . ?
O25 Nd1 O10 94.7(7) . . ?
O22 Nd1 O9 130.1(8) . . ?
O6 Nd1 O9 133.4(7) . . ?
O20 Nd1 O9 71.0(7) . . ?
O7 Nd1 O9 66.2(6) . . ?
O19 Nd1 O9 124.4(6) . . ?
O25 Nd1 O9 77.3(7) . . ?
O10 Nd1 O9 63.6(6) . . ?
O22 Nd1 C83 125.0(9) . . ?
O6 Nd1 C83 82.1(8) . . ?
O20 Nd1 C83 24.0(7) . . ?
O7 Nd1 C83 86.9(7) . . ?
O19 Nd1 C83 48.6(7) . . ?
O25 Nd1 C83 159.7(8) . . ?
O10 Nd1 C83 98.6(7) . . ?
O9 Nd1 C83 95.0(7) . . ?
O22 Nd1 Zn3 143.8(7) . . ?
O6 Nd1 Zn3 98.9(5) . . ?
O20 Nd1 Zn3 71.9(5) . . ?
O7 Nd1 Zn3 31.7(5) . . ?
O19 Nd1 Zn3 138.0(4) . . ?
O25 Nd1 Zn3 71.8(6) . . ?
O10 Nd1 Zn3 98.2(5) . . ?
O9 Nd1 Zn3 34.6(4) . . ?
C83 Nd1 Zn3 91.1(6) . . ?
O15 Nd2 O1 97.5(7) . . ?
O15 Nd2 O24 81.8(8) . . ?
O1 Nd2 O24 142.3(8) . . ?
O15 Nd2 O11 163.1(7) . . ?
O1 Nd2 O11 90.1(7) . . ?
O24 Nd2 O11 83.0(8) . . ?
O15 Nd2 O14 67.6(8) . . ?
O1 Nd2 O14 82.6(7) . . ?
O24 Nd2 O14 129.7(9) . . ?
O11 Nd2 O14 128.6(7) . . ?
O15 Nd2 O2 88.1(7) . . ?
O1 Nd2 O2 67.0(7) . . ?
O24 Nd2 O2 75.3(8) . . ?
O11 Nd2 O2 80.9(7) . . ?
O14 Nd2 O2 138.4(8) . . ?
O15 Nd2 O26 96.6(8) . . ?
O1 Nd2 O26 147.4(7) . . ?
O24 Nd2 O26 69.0(8) . . ?
O11 Nd2 O26 84.7(8) . . ?
O14 Nd2 O26 75.9(8) . . ?
O2 Nd2 O26 142.8(7) . . ?
O15 Nd2 O12 131.3(7) . . ?
O1 Nd2 O12 72.3(6) . . ?
O24 Nd2 O12 134.8(8) . . ?
O11 Nd2 O12 65.4(6) . . ?
O14 Nd2 O12 64.0(7) . . ?
O2 Nd2 O12 126.3(7) . . ?
O26 Nd2 O12 76.4(7) . . ?
O15 Nd2 Zn4 98.1(5) . . ?
O1 Nd2 Zn4 72.5(5) . . ?
O24 Nd2 Zn4 145.2(6) . . ?
O11 Nd2 Zn4 98.6(5) . . ?
O14 Nd2 Zn4 31.0(5) . . ?
O2 Nd2 Zn4 139.5(5) . . ?
O26 Nd2 Zn4 76.6(6) . . ?
O12 Nd2 Zn4 33.2(4) . . ?
O4 Zn1 O23 114.5(9) . . ?
O4 Zn1 O2 95.0(8) . . ?
O23 Zn1 O2 104.4(9) . . ?
O4 Zn1 N1 140.0(10) . . ?
O23 Zn1 N1 102.1(11) . . ?
O2 Zn1 N1 90.7(10) . . ?
O4 Zn1 N2 84.6(9) . . ?
O23 Zn1 N2 94.2(10) . . ?
O2 Zn1 N2 159.6(10) . . ?
N1 Zn1 N2 77.0(11) . . ?
O11 Zn2 O20 128.2(8) . . ?
O11 Zn2 O5 113.4(8) . . ?
O20 Zn2 O5 110.5(8) . . ?
O11 Zn2 O4 101.7(8) . . ?
O20 Zn2 O4 109.2(8) . . ?
O5 Zn2 O4 83.7(8) . . ?
O7 Zn3 N4 138.3(10) . . ?
O7 Zn3 O5 108.4(8) . . ?
N4 Zn3 O5 112.6(9) . . ?
O7 Zn3 O9 81.7(7) . . ?
N4 Zn3 O9 90.2(9) . . ?
O5 Zn3 O9 90.2(7) . . ?
O7 Zn3 N3 89.7(8) . . ?
N4 Zn3 N3 79.8(10) . . ?
O5 Zn3 N3 116.0(8) . . ?
O9 Zn3 N3 153.8(9) . . ?
O7 Zn3 Nd1 38.9(5) . . ?
N4 Zn3 Nd1 120.8(8) . . ?
O5 Zn3 Nd1 102.9(5) . . ?
O9 Zn3 Nd1 42.7(5) . . ?
N3 Zn3 Nd1 124.3(7) . . ?
O14 Zn4 O16 111.6(10) . . ?
O14 Zn4 O12 82.3(9) . . ?
O16 Zn4 O12 89.5(8) . . ?
O14 Zn4 N6 86.3(10) . . ?
O16 Zn4 N6 118.3(9) . . ?
O12 Zn4 N6 152.2(9) . . ?
O14 Zn4 N5 135.2(10) . . ?
O16 Zn4 N5 112.3(9) . . ?
O12 Zn4 N5 89.7(9) . . ?
N6 Zn4 N5 80.7(9) . . ?
O14 Zn4 Nd2 39.7(7) . . ?
O16 Zn4 Nd2 100.3(6) . . ?
O12 Zn4 Nd2 43.0(6) . . ?
N6 Zn4 Nd2 123.5(7) . . ?
N5 Zn4 Nd2 122.2(7) . . ?
O10 Zn5 O1 129.2(8) . . ?
O10 Zn5 O16 116.6(8) . . ?
O1 Zn5 O16 108.7(9) . . ?
O10 Zn5 O17 100.1(8) . . ?
O1 Zn5 O17 106.4(8) . . ?
O16 Zn5 O17 84.1(8) . . ?
O17 Zn6 O21 103.6(9) . . ?
O17 Zn6 N8 143.0(9) . . ?
O21 Zn6 N8 110.3(10) . . ?
O17 Zn6 O19 96.7(8) . . ?
O21 Zn6 O19 106.7(8) . . ?
N8 Zn6 O19 87.6(9) . . ?
O17 Zn6 N7 85.8(10) . . ?
O21 Zn6 N7 94.4(10) . . ?
N8 Zn6 N7 77.4(10) . . ?
O19 Zn6 N7 157.4(9) . . ?
C7 N1 C8 121(3) . . ?
C7 N1 Zn1 126(2) . . ?
C8 N1 Zn1 113(2) . . ?
C15 N2 C14 126(3) . . ?
C15 N2 Zn1 129(2) . . ?
C14 N2 Zn1 106(2) . . ?
C28 N3 C29 123(3) . . ?
C28 N3 Zn3 126(2) . . ?
C29 N3 Zn3 110.2(19) . . ?
C36 N4 C35 119(3) . . ?
C36 N4 Zn3 128(2) . . ?
C35 N4 Zn3 112.1(19) . . ?
C49 N5 C50 123(3) . . ?
C49 N5 Zn4 125(2) . . ?
C50 N5 Zn4 111.5(18) . . ?
C57 N6 C56 120(3) . . ?
C57 N6 Zn4 130(2) . . ?
C56 N6 Zn4 110(2) . . ?
C70 N7 C71 123(3) . . ?
C70 N7 Zn6 127(2) . . ?
C71 N7 Zn6 110(2) . . ?
C78 N8 C77 120(3) . . ?
C78 N8 Zn6 126(2) . . ?
C77 N8 Zn6 113.9(19) . . ?
C92 N9 C94 113(5) . . ?
C92 N9 C93 135(5) . . ?
C94 N9 C93 111(5) . . ?
C89 N10 C90 126(8) . . ?
C89 N10 C91 113(7) . . ?
C90 N10 C91 116(7) . . ?
C1 O1 Zn5 127.7(16) . . ?
C1 O1 Nd2 113.0(14) . . ?
Zn5 O1 Nd2 119.3(9) . . ?
C6 O2 Zn1 122.9(17) . . ?
C6 O2 Nd2 111.2(16) . . ?
Zn1 O2 Nd2 124.6(9) . . ?
C11 O3 C12 110(5) . . ?
C21 O4 Zn1 131.3(17) . . ?
C21 O4 Zn2 110.0(16) . . ?
Zn1 O4 Zn2 118.5(10) . . ?
C20 O5 Zn2 109.5(15) . . ?
C20 O5 Zn3 128.4(17) . . ?
Zn2 O5 Zn3 105.2(8) . . ?
C22 O6 Nd1 119.9(19) . . ?
C27 O7 Zn3 127.6(17) . . ?
C27 O7 Nd1 119.5(17) . . ?
Zn3 O7 Nd1 109.4(8) . . ?
C32 O8 C33 123(4) . . ?
C42 O9 Zn3 123.3(15) . . ?
C42 O9 Nd1 109.1(15) . . ?
Zn3 O9 Nd1 102.7(7) . . ?
C41 O10 Zn5 123.2(18) . . ?
C41 O10 Nd1 108.4(16) . . ?
Zn5 O10 Nd1 124.5(8) . . ?
C43 O11 Zn2 117.4(17) . . ?
C43 O11 Nd2 113.5(16) . . ?
Zn2 O11 Nd2 121.9(10) . . ?
C48 O12 Zn4 127.3(17) . . ?
C48 O12 Nd2 111.2(15) . . ?
Zn4 O12 Nd2 103.7(8) . . ?
C52 O13 C53 122(4) . . ?
C63 O14 Zn4 135.2(19) . . ?
C63 O14 Nd2 115.3(17) . . ?
Zn4 O14 Nd2 109.4(10) . . ?
C62 O15 Nd2 120.9(18) . . ?
C64 O16 Zn4 132(2) . . ?
C64 O16 Zn5 106.8(19) . . ?
Zn4 O16 Zn5 105.9(10) . . ?
C69 O17 Zn6 133.9(19) . . ?
C69 O17 Zn5 105.6(18) . . ?
Zn6 O17 Zn5 119.7(10) . . ?
C74 O18 C75 106(4) . . ?
C84 O19 Zn6 124.0(18) . . ?
C84 O19 Nd1 110.7(18) . . ?
Zn6 O19 Nd1 124.8(8) . . ?
C83 O20 Zn2 126.9(19) . . ?
C83 O20 Nd1 111.0(18) . . ?
Zn2 O20 Nd1 122.2(9) . . ?
C85 O21 Zn6 123(2) . . ?
C85 O22 Nd1 153(2) . . ?
C87 O23 Zn1 121(2) . . ?
C87 O24 Nd2 151(3) . . ?
C89 O25 Nd1 148(3) . . ?
C96 O26 Nd2 146(4) . . ?
C96 O26 H26A 109.5 . . ?
Nd2 O26 H26A 90.0 . . ?
C95 O28 H28A 109.5 . . ?
C2 C1 O1 125(3) . . ?
C2 C1 C6 121(3) . . ?
O1 C1 C6 114(2) . . ?
C1 C2 C3 119(3) . . ?
C1 C2 H2A 120.4 . . ?
C3 C2 H2A 120.4 . . ?
C2 C3 C4 122(4) . . ?
C2 C3 H3A 119.0 . . ?
C4 C3 H3A 119.0 . . ?
C3 C4 C5 120(4) . . ?
C3 C4 H4A 120.1 . . ?
C5 C4 H4A 120.1 . . ?
C6 C5 C4 118(3) . . ?
C6 C5 C7 127(3) . . ?
C4 C5 C7 115(3) . . ?
C5 C6 O2 125(3) . . ?
C5 C6 C1 120(3) . . ?
O2 C6 C1 114(3) . . ?
N1 C7 C5 124(3) . . ?
N1 C7 H7A 118.0 . . ?
C5 C7 H7A 118.0 . . ?
C14 C8 C9 116(4) . . ?
C14 C8 N1 117(3) . . ?
C9 C8 N1 127(4) . . ?
C8 C9 C10 132(5) . . ?
C8 C9 H9A 114.2 . . ?
C10 C9 H9A 114.2 . . ?
C11 C10 C9 104(5) . . ?
C11 C10 H10A 127.9 . . ?
C9 C10 H10A 127.9 . . ?
C10 C11 C13 131(5) . . ?
C10 C11 O3 121(5) . . ?
C13 C11 O3 108(4) . . ?
O3 C12 H12A 109.5 . . ?
O3 C12 H12B 109.5 . . ?
H12A C12 H12B 109.5 . . ?
O3 C12 H12C 109.5 . . ?
H12A C12 H12C 109.5 . . ?
H12B C12 H12C 109.5 . . ?
C11 C13 C14 115(4) . . ?
C11 C13 H13A 122.6 . . ?
C14 C13 H13A 122.6 . . ?
C8 C14 C13 122(4) . . ?
C8 C14 N2 119(3) . . ?
C13 C14 N2 119(3) . . ?
N2 C15 C16 126(3) . . ?
N2 C15 H15A 117.2 . . ?
C16 C15 H15A 117.2 . . ?
C21 C16 C17 122(3) . . ?
C21 C16 C15 123(3) . . ?
C17 C16 C15 116(3) . . ?
C18 C17 C16 119(4) . . ?
C18 C17 H17A 120.5 . . ?
C16 C17 H17A 120.5 . . ?
C19 C18 C17 119(4) . . ?
C19 C18 H18A 120.5 . . ?
C17 C18 H18A 120.5 . . ?
C18 C19 C20 122(3) . . ?
C18 C19 H19A 119.2 . . ?
C20 C19 H19A 119.2 . . ?
C19 C20 O5 121(3) . . ?
C19 C20 C21 122(3) . . ?
O5 C20 C21 117(2) . . ?
O4 C21 C16 126(3) . . ?
O4 C21 C20 118(2) . . ?
C16 C21 C20 115(3) . . ?
O6 C22 C23 129(3) . . ?
O6 C22 C27 114(3) . . ?
C23 C22 C27 117(3) . . ?
C22 C23 C24 125(4) . . ?
C22 C23 H23A 117.4 . . ?
C24 C23 H23A 117.4 . . ?
C25 C24 C23 119(4) . . ?
C25 C24 H24A 120.7 . . ?
C23 C24 H24A 120.7 . . ?
C24 C25 C26 118(3) . . ?
C24 C25 H25A 120.8 . . ?
C26 C25 H25A 120.8 . . ?
C27 C26 C28 122(3) . . ?
C27 C26 C25 123(3) . . ?
C28 C26 C25 114(3) . . ?
O7 C27 C26 128(3) . . ?
O7 C27 C22 114(2) . . ?
C26 C27 C22 118(3) . . ?
N3 C28 C26 125(3) . . ?
N3 C28 H28B 117.3 . . ?
C26 C28 H28B 117.3 . . ?
C30 C29 N3 127(3) . . ?
C30 C29 C35 119(3) . . ?
N3 C29 C35 114(3) . . ?
C29 C30 C31 119(3) . . ?
C29 C30 H30A 120.3 . . ?
C31 C30 H30A 120.3 . . ?
C32 C31 C30 121(4) . . ?
C32 C31 H31A 119.4 . . ?
C30 C31 H31A 119.4 . . ?
C34 C32 C31 124(4) . . ?
C34 C32 O8 119(4) . . ?
C31 C32 O8 117(4) . . ?
O8 C33 H33A 109.5 . . ?
O8 C33 H33B 109.5 . . ?
H33A C33 H33B 109.5 . . ?
O8 C33 H33C 109.5 . . ?
H33A C33 H33C 109.5 . . ?
H33B C33 H33C 109.5 . . ?
C32 C34 C35 114(3) . . ?
C32 C34 H34A 123.1 . . ?
C35 C34 H34A 123.1 . . ?
C34 C35 C29 122(3) . . ?
C34 C35 N4 123(3) . . ?
C29 C35 N4 114(3) . . ?
N4 C36 C37 122(3) . . ?
N4 C36 H36A 119.2 . . ?
C37 C36 H36A 119.2 . . ?
C42 C37 C36 129(3) . . ?
C42 C37 C38 120(3) . . ?
C36 C37 C38 111(3) . . ?
C39 C38 C37 115(3) . . ?
C39 C38 H38A 122.6 . . ?
C37 C38 H38A 122.6 . . ?
C40 C39 C38 122(4) . . ?
C40 C39 H39A 118.8 . . ?
C38 C39 H39A 118.8 . . ?
C39 C40 C41 123(3) . . ?
C39 C40 H40A 118.4 . . ?
C41 C40 H40A 118.4 . . ?
O10 C41 C40 127(3) . . ?
O10 C41 C42 118(3) . . ?
C40 C41 C42 114(3) . . ?
C37 C42 O9 126(3) . . ?
C37 C42 C41 125(3) . . ?
O9 C42 C41 109(2) . . ?
O11 C43 C48 118(2) . . ?
O11 C43 C44 124(3) . . ?
C48 C43 C44 117(3) . . ?
C45 C44 C43 118(3) . . ?
C45 C44 H44A 120.8 . . ?
C43 C44 H44A 120.8 . . ?
C44 C45 C46 126(4) . . ?
C44 C45 H45A 116.9 . . ?
C46 C45 H45A 116.9 . . ?
C47 C46 C45 114(3) . . ?
C47 C46 H46A 122.9 . . ?
C45 C46 H46A 122.9 . . ?
C48 C47 C46 121(3) . . ?
C48 C47 C49 123(3) . . ?
C46 C47 C49 116(3) . . ?
O12 C48 C47 125(2) . . ?
O12 C48 C43 113(2) . . ?
C47 C48 C43 121(3) . . ?
N5 C49 C47 129(3) . . ?
N5 C49 H49A 115.7 . . ?
C47 C49 H49A 115.7 . . ?
C51 C50 C56 121(3) . . ?
C51 C50 N5 125(3) . . ?
C56 C50 N5 115(3) . . ?
C50 C51 C52 120(4) . . ?
C50 C51 H51A 119.8 . . ?
C52 C51 H51A 119.8 . . ?
O13 C52 C51 126(4) . . ?
O13 C52 C54 114(4) . . ?
C51 C52 C54 120(4) . . ?
O13 C53 H53A 109.5 . . ?
O13 C53 H53B 109.5 . . ?
H53A C53 H53B 109.5 . . ?
O13 C53 H53C 109.5 . . ?
H53A C53 H53C 109.5 . . ?
H53B C53 H53C 109.5 . . ?
C55 C54 C52 118(4) . . ?
C55 C54 H54A 121.1 . . ?
C52 C54 H54A 121.1 . . ?
C54 C55 C56 123(4) . . ?
C54 C55 H55A 118.5 . . ?
C56 C55 H55A 118.5 . . ?
C55 C56 C50 118(3) . . ?
C55 C56 N6 126(3) . . ?
C50 C56 N6 116(3) . . ?
N6 C57 C58 121(3) . . ?
N6 C57 H57A 119.3 . . ?
C58 C57 H57A 119.3 . . ?
C63 C58 C59 116(3) . . ?
C63 C58 C57 127(3) . . ?
C59 C58 C57 116(3) . . ?
C60 C59 C58 124(4) . . ?
C60 C59 H59A 117.9 . . ?
C58 C59 H59A 117.9 . . ?
C59 C60 C61 114(5) . . ?
C59 C60 H60A 122.8 . . ?
C61 C60 H60A 122.8 . . ?
C62 C61 C60 122(4) . . ?
C62 C61 H61A 119.1 . . ?
C60 C61 H61A 119.1 . . ?
O15 C62 C63 114(3) . . ?
O15 C62 C61 125(3) . . ?
C63 C62 C61 121(3) . . ?
O14 C63 C62 121(2) . . ?
O14 C63 C58 116(2) . . ?
C62 C63 C58 123(3) . . ?
C69 C64 O16 119(3) . . ?
C69 C64 C65 123(3) . . ?
O16 C64 C65 117(3) . . ?
C64 C65 C66 117(4) . . ?
C64 C65 H65A 121.3 . . ?
C66 C65 H65A 121.3 . . ?
C67 C66 C65 118(4) . . ?
C67 C66 H66A 120.8 . . ?
C65 C66 H66A 120.8 . . ?
C66 C67 C68 124(4) . . ?
C66 C67 H67A 118.0 . . ?
C68 C67 H67A 118.0 . . ?
C67 C68 C70 117(3) . . ?
C67 C68 C69 118(3) . . ?
C70 C68 C69 124(3) . . ?
C64 C69 O17 121(3) . . ?
C64 C69 C68 119(3) . . ?
O17 C69 C68 120(3) . . ?
N7 C70 C68 127(3) . . ?
N7 C70 H70A 116.7 . . ?
C68 C70 H70A 116.7 . . ?
N7 C71 C77 119(3) . . ?
N7 C71 C72 127(3) . . ?
C77 C71 C72 114(3) . . ?
C73 C72 C71 123(4) . . ?
C73 C72 H72A 118.5 . . ?
C71 C72 H72A 118.5 . . ?
C74 C73 C72 119(5) . . ?
C74 C73 H73A 120.3 . . ?
C72 C73 H73A 120.3 . . ?
C73 C74 O18 127(4) . . ?
C73 C74 C76 124(4) . . ?
O18 C74 C76 110(4) . . ?
O18 C75 H75A 109.5 . . ?
O18 C75 H75B 109.5 . . ?
H75A C75 H75B 109.5 . . ?
O18 C75 H75C 109.5 . . ?
H75A C75 H75C 109.5 . . ?
H75B C75 H75C 109.5 . . ?
C77 C76 C74 116(4) . . ?
C77 C76 H76A 122.2 . . ?
C74 C76 H76A 122.2 . . ?
C76 C77 C71 123(4) . . ?
C76 C77 N8 126(3) . . ?
C71 C77 N8 111(3) . . ?
N8 C78 C79 128(4) . . ?
N8 C78 H78A 116.0 . . ?
C79 C78 H78A 116.0 . . ?
C78 C79 C84 125(3) . . ?
C78 C79 C80 118(3) . . ?
C84 C79 C80 116(3) . . ?
C81 C80 C79 120(3) . . ?
C81 C80 H80A 120.2 . . ?
C79 C80 H80A 120.2 . . ?
C82 C81 C80 120(4) . . ?
C82 C81 H81A 119.9 . . ?
C80 C81 H81A 119.9 . . ?
C81 C82 C83 122(3) . . ?
C81 C82 H82A 118.9 . . ?
C83 C82 H82A 118.9 . . ?
O20 C83 C84 117(3) . . ?
O20 C83 C82 125(3) . . ?
C84 C83 C82 117(3) . . ?
O20 C83 Nd1 45.0(13) . . ?
C84 C83 Nd1 80.0(19) . . ?
C82 C83 Nd1 145(2) . . ?
O19 C84 C83 114(3) . . ?
O19 C84 C79 121(3) . . ?
C83 C84 C79 124(3) . . ?
O21 C85 O22 127(3) . . ?
O21 C85 C86 122(3) . . ?
O22 C85 C86 110(3) . . ?
C85 C86 H86A 109.5 . . ?
C85 C86 H86B 109.5 . . ?
H86A C86 H86B 109.5 . . ?
C85 C86 H86C 109.5 . . ?
H86A C86 H86C 109.5 . . ?
H86B C86 H86C 109.5 . . ?
O23 C87 O24 128(4) . . ?
O23 C87 C88 121(3) . . ?
O24 C87 C88 111(4) . . ?
C87 C88 H88A 109.5 . . ?
C87 C88 H88B 109.5 . . ?
H88A C88 H88B 109.5 . . ?
C87 C88 H88C 109.5 . . ?
H88A C88 H88C 109.5 . . ?
H88B C88 H88C 109.5 . . ?
N10 C89 O25 113(7) . . ?
N10 C89 H89A 123.4 . . ?
O25 C89 H89A 123.4 . . ?
N10 C90 H90A 109.5 . . ?
N10 C90 H90B 109.5 . . ?
H90A C90 H90B 109.5 . . ?
N10 C90 H90C 109.5 . . ?
H90A C90 H90C 109.5 . . ?
H90B C90 H90C 109.5 . . ?
N10 C91 H91A 109.5 . . ?
N10 C91 H91B 109.5 . . ?
H91A C91 H91B 109.5 . . ?
N10 C91 H91C 109.5 . . ?
H91A C91 H91C 109.5 . . ?
H91B C91 H91C 109.5 . . ?
N9 C92 O27 97(6) . . ?
N9 C92 H92A 131.5 . . ?
O27 C92 H92A 131.5 . . ?
N9 C93 H93A 109.5 . . ?
N9 C93 H93B 109.5 . . ?
H93A C93 H93B 109.5 . . ?
N9 C93 H93C 109.5 . . ?
H93A C93 H93C 109.5 . . ?
H93B C93 H93C 109.5 . . ?
N9 C94 H94A 109.5 . . ?
N9 C94 H94B 109.5 . . ?
H94A C94 H94B 109.5 . . ?
N9 C94 H94C 109.5 . . ?
H94A C94 H94C 109.5 . . ?
H94B C94 H94C 109.5 . . ?
O28 C95 H95A 109.5 . . ?
O28 C95 H95B 109.5 . . ?
H95A C95 H95B 109.5 . . ?
O28 C95 H95C 109.5 . . ?
H95A C95 H95C 109.5 . . ?
H95B C95 H95C 109.5 . . ?
O26 C96 C97 118(5) . . ?
O26 C96 H96B 107.9 . . ?
C97 C96 H96B 107.9 . . ?
O26 C96 H96A 107.9 . . ?
C97 C96 H96A 107.9 . . ?
H96B C96 H96A 107.2 . . ?
C96 C97 H97A 109.5 . . ?
C96 C97 H97B 109.5 . . ?
H97A C97 H97B 109.5 . . ?
C96 C97 H97C 109.5 . . ?
H97A C97 H97C 109.5 . . ?
H97B C97 H97C 109.5 . . ?

loop_
_geom_bond_atom_site_label_1
_geom_bond_atom_site_label_2
_geom_bond_distance
_geom_bond_site_symmetry_2
_geom_bond_publ_flag
Nd1 O22 2.28(3) . ?
Nd1 O6 2.31(2) . ?
Nd1 O20 2.34(2) . ?
Nd1 O7 2.355(18) . ?
Nd1 O19 2.384(19) . ?
Nd1 O25 2.37(3) . ?
Nd1 O10 2.408(18) . ?
Nd1 O9 2.460(17) . ?
Nd1 C83 3.09(3) . ?
Nd1 Zn3 3.536(4) . ?
Nd2 O15 2.31(2) . ?
Nd2 O1 2.335(18) . ?
Nd2 O24 2.34(2) . ?
Nd2 O11 2.356(19) . ?
Nd2 O14 2.43(2) . ?
Nd2 O2 2.427(19) . ?
Nd2 O26 2.47(2) . ?
Nd2 O12 2.52(2) . ?
Nd2 Zn4 3.587(4) . ?
Zn1 O4 2.01(2) . ?
Zn1 O23 1.99(2) . ?
Zn1 O2 2.033(19) . ?
Zn1 N1 2.06(3) . ?
Zn1 N2 2.18(3) . ?
Zn2 O11 1.94(2) . ?
Zn2 O20 1.96(2) . ?
Zn2 O5 2.024(17) . ?
Zn2 O4 2.06(2) . ?
Zn3 O7 1.97(2) . ?
Zn3 N4 1.99(3) . ?
Zn3 O5 2.019(17) . ?
Zn3 O9 2.056(18) . ?
Zn3 N3 2.08(2) . ?
Zn4 O14 1.96(2) . ?
Zn4 O16 2.00(2) . ?
Zn4 O12 2.024(19) . ?
Zn4 N6 2.03(2) . ?
Zn4 N5 2.06(2) . ?
Zn5 O10 1.907(17) . ?
Zn5 O1 1.965(17) . ?
Zn5 O16 2.05(2) . ?
Zn5 O17 2.09(2) . ?
Zn6 O17 1.98(2) . ?
Zn6 O21 1.98(2) . ?
Zn6 N8 2.07(3) . ?
Zn6 O19 2.08(2) . ?
Zn6 N7 2.14(3) . ?
N1 C7 1.32(4) . ?
N1 C8 1.44(4) . ?
N2 C15 1.23(4) . ?
N2 C14 1.50(4) . ?
N3 C28 1.32(4) . ?
N3 C29 1.40(4) . ?
N4 C36 1.37(4) . ?
N4 C35 1.47(4) . ?
N5 C49 1.26(4) . ?
N5 C50 1.45(4) . ?
N6 C57 1.29(4) . ?
N6 C56 1.46(4) . ?
N7 C70 1.30(4) . ?
N7 C71 1.40(4) . ?
N8 C78 1.29(4) . ?
N8 C77 1.47(4) . ?
N9 C92 1.35(8) . ?
N9 C94 1.55(6) . ?
N9 C93 1.52(3) . ?
N10 C89 1.18(7) . ?
N10 C90 1.53(10) . ?
N10 C91 1.72(9) . ?
O1 C1 1.44(3) . ?
O2 C6 1.44(3) . ?
O3 C11 1.55(5) . ?
O3 C12 1.76(10) . ?
O4 C21 1.33(3) . ?
O5 C20 1.38(3) . ?
O6 C22 1.33(3) . ?
O7 C27 1.32(3) . ?
O8 C32 1.43(5) . ?
O8 C33 1.49(5) . ?
O9 C42 1.43(3) . ?
O10 C41 1.36(3) . ?
O11 C43 1.40(3) . ?
O12 C48 1.37(3) . ?
O13 C52 1.36(5) . ?
O13 C53 1.55(6) . ?
O14 C63 1.34(3) . ?
O15 C62 1.39(4) . ?
O16 C64 1.41(4) . ?
O17 C69 1.38(4) . ?
O18 C74 1.44(5) . ?
O18 C75 1.56(5) . ?
O19 C84 1.39(4) . ?
O20 C83 1.35(3) . ?
O21 C85 1.25(4) . ?
O22 C85 1.34(4) . ?
O23 C87 1.22(4) . ?
O24 C87 1.28(4) . ?
O25 C89 1.36(6) . ?
O26 C96 1.53(3) . ?
O26 H26A 0.8200 . ?
O27 C92 1.420(10) . ?
O28 C95 1.435(10) . ?
O28 H28A 0.8200 . ?
C1 C2 1.34(4) . ?
C1 C6 1.44(4) . ?
C2 C3 1.30(4) . ?
C2 H2A 0.9300 . ?
C3 C4 1.39(5) . ?
C3 H3A 0.9300 . ?
C4 C5 1.40(5) . ?
C4 H4A 0.9300 . ?
C5 C6 1.31(4) . ?
C5 C7 1.51(5) . ?
C7 H7A 0.9300 . ?
C8 C14 1.27(5) . ?
C8 C9 1.34(5) . ?
C9 C10 1.46(6) . ?
C9 H9A 0.9300 . ?
C10 C11 1.32(6) . ?
C10 H10A 0.9300 . ?
C11 C13 1.38(6) . ?
C12 H12A 0.9600 . ?
C12 H12B 0.9600 . ?
C12 H12C 0.9600 . ?
C13 C14 1.43(5) . ?
C13 H13A 0.9300 . ?
C15 C16 1.48(5) . ?
C15 H15A 0.9300 . ?
C16 C21 1.38(4) . ?
C16 C17 1.41(5) . ?
C17 C18 1.50(5) . ?
C17 H17A 0.9300 . ?
C18 C19 1.33(5) . ?
C18 H18A 0.9300 . ?
C19 C20 1.38(4) . ?
C19 H19A 0.9300 . ?
C20 C21 1.49(4) . ?
C22 C23 1.39(4) . ?
C22 C27 1.51(4) . ?
C23 C24 1.43(5) . ?
C23 H23A 0.9300 . ?
C24 C25 1.42(5) . ?
C24 H24A 0.9300 . ?
C25 C26 1.47(4) . ?
C25 H25A 0.9300 . ?
C26 C27 1.39(4) . ?
C26 C28 1.426(10) . ?
C28 H28B 0.9300 . ?
C29 C30 1.38(4) . ?
C29 C35 1.44(4) . ?
C30 C31 1.40(5) . ?
C30 H30A 0.9300 . ?
C31 C32 1.40(5) . ?
C31 H31A 0.9300 . ?
C32 C34 1.40(5) . ?
C33 H33A 0.9600 . ?
C33 H33B 0.9600 . ?
C33 H33C 0.9600 . ?
C34 C35 1.47(5) . ?
C34 H34A 0.9300 . ?
C36 C37 1.47(5) . ?
C36 H36A 0.9300 . ?
C37 C42 1.25(4) . ?
C37 C38 1.48(5) . ?
C38 C39 1.44(5) . ?
C38 H38A 0.9300 . ?
C39 C40 1.30(5) . ?
C39 H39A 0.9300 . ?
C40 C41 1.38(4) . ?
C40 H40A 0.9300 . ?
C41 C42 1.46(4) . ?
C43 C48 1.44(4) . ?
C43 C44 1.43(4) . ?
C44 C45 1.33(4) . ?
C44 H44A 0.9300 . ?
C45 C46 1.43(5) . ?
C45 H45A 0.9300 . ?
C46 C47 1.44(5) . ?
C46 H46A 0.9300 . ?
C47 C48 1.35(4) . ?
C47 C49 1.48(4) . ?
C49 H49A 0.9300 . ?
C50 C51 1.36(5) . ?
C50 C56 1.40(4) . ?
C51 C52 1.39(5) . ?
C51 H51A 0.9300 . ?
C52 C54 1.45(6) . ?
C53 H53A 0.9600 . ?
C53 H53B 0.9600 . ?
C53 H53C 0.9600 . ?
C54 C55 1.31(5) . ?
C54 H54A 0.9300 . ?
C55 C56 1.43(5) . ?
C55 H55A 0.9300 . ?
C57 C58 1.48(5) . ?
C57 H57A 0.9300 . ?
C58 C63 1.42(4) . ?
C58 C59 1.47(5) . ?
C59 C60 1.42(6) . ?
C59 H59A 0.9300 . ?
C60 C61 1.48(6) . ?
C60 H60A 0.9300 . ?
C61 C62 1.40(5) . ?
C61 H61A 0.9300 . ?
C62 C63 1.38(4) . ?
C64 C69 1.37(4) . ?
C64 C65 1.41(5) . ?
C65 C66 1.46(5) . ?
C65 H65A 0.9300 . ?
C66 C67 1.36(5) . ?
C66 H66A 0.9300 . ?
C67 C68 1.39(4) . ?
C67 H67A 0.9300 . ?
C68 C70 1.42(5) . ?
C68 C69 1.44(4) . ?
C70 H70A 0.9300 . ?
C71 C77 1.44(5) . ?
C71 C72 1.48(5) . ?
C72 C73 1.39(6) . ?
C72 H72A 0.9300 . ?
C73 C74 1.33(6) . ?
C73 H73A 0.9300 . ?
C74 C76 1.47(6) . ?
C75 H75A 0.9600 . ?
C75 H75B 0.9600 . ?
C75 H75C 0.9600 . ?
C76 C77 1.424(10) . ?
C76 H76A 0.9300 . ?
C78 C79 1.41(5) . ?
C78 H78A 0.9300 . ?
C79 C84 1.40(4) . ?
C79 C80 1.49(5) . ?
C80 C81 1.42(5) . ?
C80 H80A 0.9300 . ?
C81 C82 1.35(5) . ?
C81 H81A 0.9300 . ?
C82 C83 1.45(4) . ?
C82 H82A 0.9300 . ?
C83 C84 1.39(4) . ?
C85 C86 1.56(5) . ?
C86 H86A 0.9600 . ?
C86 H86B 0.9600 . ?
C86 H86C 0.9600 . ?
C87 C88 1.56(5) . ?
C88 H88A 0.9600 . ?
C88 H88B 0.9600 . ?
C88 H88C 0.9600 . ?
C89 H89A 0.9300 . ?
C90 H90A 0.9600 . ?
C90 H90B 0.9600 . ?
C90 H90C 0.9600 . ?
C91 H91A 0.9600 . ?
C91 H91B 0.9600 . ?
C91 H91C 0.9600 . ?
C92 H92A 0.9300 . ?
C93 H93A 0.9600 . ?
C93 H93B 0.9600 . ?
C93 H93C 0.9600 . ?
C94 H94A 0.9600 . ?
C94 H94B 0.9600 . ?
C94 H94C 0.9600 . ?
C95 H95A 0.9600 . ?
C95 H95B 0.9600 . ?
C95 H95C 0.9600 . ?
C96 C97 1.55(3) . ?
C96 H96B 0.9700 . ?
C96 H96A 0.9700 . ?
C97 H97A 0.9600 . ?
C97 H97B 0.9600 . ?
C97 H97C 0.9600 . ?
